data_4513026
loop_
_publ_author_name
'Dru\.zbicki, Kacper'
'Mielcarek, Jadwiga'
'Kiwilsza, Anna'
'Toupet, Loic'
'Collet, Eric'
'Pajzderska, Aleksandra'
'W\;asicki, Jan'

_publ_section_title
;
 Computationally Assisted (Solid-State Density Functional Theory)
 Structural (X-ray) and Vibrational Spectroscopy (FT-IR, FT-RS, TDs-THz)
 Characterization of the Cardiovascular Drug Lacidipine
;
_journal_issue 6
_journal_name_full 'Crystal Growth &amp; Design'
_journal_page_first 2817
_journal_paper_doi 10.1021/acs.cgd.5b00251
_journal_volume 15
_journal_year 2015
_chemical_formula_sum 'C52 H66 N2 O12'
_chemical_formula_weight 911.06
_space_group_crystal_system monoclinic
_space_group_IT_number 9
_space_group_name_Hall 'C -2yc'
_space_group_name_H-M_alt 'C 1 c 1'
_symmetry_space_group_name_Hall 'C -2yc'
_symmetry_space_group_name_H-M 'C 1 c 1'
_atom_sites_solution_hydrogens geom
_audit_creation_method SHELXL-2014/6
_cell_angle_alpha 90
_cell_angle_beta 90.020(3)
_cell_angle_gamma 90
_cell_formula_units_Z 2
_cell_length_a 7.8582(2)
_cell_length_b 22.8598(5)
_cell_length_c 13.8341(5)
_cell_measurement_reflns_used 8422
_cell_measurement_temperature 140(2)
_cell_measurement_theta_max 27.5
_cell_measurement_theta_min 2.94
_cell_volume 2485.11(12)
_computing_cell_refinement 'CrysAlis RED, Oxford Diffraction Ltd.,Version 1.171.35.11'
_computing_data_collection 'CrysAlis CCD, Oxford Diffraction Ltd.,Version 1.171.35.11'
_computing_data_reduction 'CrysAlis RED, Oxford Diffraction Ltd.,Version 1.171.35.11'
_computing_molecular_graphics 'MERCURY 2.4.5(CCDC, 2011)'
_computing_publication_material 'WINGX (Farrugia, 1999)'
_computing_structure_refinement 'SHELXL-97 (Sheldrick, 1997)'
_computing_structure_solution 'SIR-97_(Altomare & al., 1999)'
_diffrn_ambient_temperature 140(2)
_diffrn_detector_area_resol_mean 16.1852
_diffrn_measured_fraction_theta_full 0.999
_diffrn_measured_fraction_theta_max 0.999
_diffrn_measurement_device_type 'CCD Saphire 3 Xcalibur'
_diffrn_measurement_method 'omega scan'
_diffrn_radiation_monochromator graphite
_diffrn_radiation_source 'fine-focus sealed tube'
_diffrn_radiation_type MoK\a
_diffrn_radiation_wavelength 0.71073
_diffrn_reflns_av_R_equivalents 0.0332
_diffrn_reflns_av_unetI/netI 0.0528
_diffrn_reflns_laue_measured_fraction_full 0.999
_diffrn_reflns_laue_measured_fraction_max 0.999
_diffrn_reflns_limit_h_max 9
_diffrn_reflns_limit_h_min -10
_diffrn_reflns_limit_k_max 28
_diffrn_reflns_limit_k_min -29
_diffrn_reflns_limit_l_max 17
_diffrn_reflns_limit_l_min -17
_diffrn_reflns_number 10415
_diffrn_reflns_point_group_measured_fraction_full 0.894
_diffrn_reflns_point_group_measured_fraction_max 0.878
_diffrn_reflns_theta_full 25.242
_diffrn_reflns_theta_max 26.998
_diffrn_reflns_theta_min 2.945
_exptl_absorpt_coefficient_mu 0.086
_exptl_absorpt_correction_type none
_exptl_crystal_colour colorless
_exptl_crystal_density_diffrn 1.218
_exptl_crystal_description plate
_exptl_crystal_F_000 976
_exptl_crystal_size_max 0.212
_exptl_crystal_size_mid 0.155
_exptl_crystal_size_min 0.078
_refine_diff_density_max 0.966
_refine_diff_density_min -0.680
_refine_diff_density_rms 0.255
_refine_ls_abs_structure_details
;
 Flack x determined using 1396 quotients [(I+)-(I-)]/[(I+)+(I-)]
 (Parsons, Flack and Wagner, Acta Cryst. B69 (2013) 249-259).
;
_refine_ls_abs_structure_Flack -0.2(6)
_refine_ls_extinction_coef 0.048(4)
_refine_ls_extinction_expression Fc^*^=kFc[1+0.001xFc^2^\l^3^/sin(2\q)]^-1/4^
_refine_ls_extinction_method SHELXL
_refine_ls_goodness_of_fit_ref 1.737
_refine_ls_hydrogen_treatment constr
_refine_ls_matrix_type full
_refine_ls_number_parameters 299
_refine_ls_number_reflns 4766
_refine_ls_number_restraints 2
_refine_ls_restrained_S_all 1.737
_refine_ls_R_factor_all 0.0928
_refine_ls_R_factor_gt 0.0693
_refine_ls_shift/su_max 0.041
_refine_ls_shift/su_mean 0.001
_refine_ls_structure_factor_coef Fsqd
_refine_ls_weighting_details 'w=1/[\s^2^(Fo^2^)+(0.0552P)^2^+0.2443P] where P=(Fo^2^+2Fc^2^)/3'
_refine_ls_weighting_scheme calc
_refine_ls_wR_factor_gt 0.1558
_refine_ls_wR_factor_ref 0.1970
_reflns_Friedel_coverage 0.753
_reflns_friedel_fraction_full 0.788
_reflns_friedel_fraction_max 0.756
_reflns_number_gt 3837
_reflns_number_total 4766
_reflns_threshold_expression 'I > 2\s(I)'
_cod_data_source_file cg5b00251_si_003.cif
_cod_data_source_block lacidipine_Cc
_cod_depositor_comments 'Adding full bibliography for 4513025--4513026.cif.'
_cod_database_code 4513026
_shelx_space_group_comment
;
The symmetry employed for this shelxl refinement is uniquely defined
by the following loop, which should always be used as a source of
symmetry information in preference to the above space-group names.
They are only intended as comments.
;
_shelxl_version_number 2014/6

loop_
_space_group_symop_operation_xyz
'x, y, z'
'x, -y, z+1/2'
'x+1/2, y+1/2, z'
'x+1/2, -y+1/2, z+1/2'

loop_
_atom_site_label
_atom_site_type_symbol
_atom_site_fract_x
_atom_site_fract_y
_atom_site_fract_z
_atom_site_U_iso_or_equiv
_atom_site_adp_type
_atom_site_occupancy
_atom_site_site_symmetry_order
_atom_site_calc_flag
_atom_site_refinement_flags_posn
_atom_site_refinement_flags_adp
O1 O 0.0271(7) 0.1684(2) -0.4702(4) 0.0534(14) Uani 1 1 d . .
O2 O 0.0202(6) 0.24836(17) -0.3771(3) 0.0318(10) Uani 1 1 d . .
O3 O 0.0266(7) 0.1685(2) 0.0566(4) 0.0527(14) Uani 1 1 d . .
O4 O 0.0198(6) 0.24839(17) -0.0362(3) 0.0315(10) Uani 1 1 d . .
O5 O 0.2439(6) 0.47015(18) -0.2066(5) 0.0632(18) Uani 1 1 d . .
O6 O 0.0162(5) 0.41103(14) -0.2067(4) 0.0307(9) Uani 1 1 d . .
N1 N -0.0372(6) 0.07305(18) -0.2069(4) 0.0300(11) Uani 1 1 d . .
H1 H -0.0512 0.0349 -0.2069 0.036 Uiso 1 1 calc R U
C1 C -0.0708(9) 0.0635(3) -0.0335(5) 0.0433(17) Uani 1 1 d . .
H1A H -0.0986 0.0240 -0.0562 0.065 Uiso 1 1 calc R U
H1B H 0.0266 0.0616 0.0107 0.065 Uiso 1 1 calc R U
H1C H -0.1691 0.0800 0.0005 0.065 Uiso 1 1 calc R U
C2 C -0.0268(7) 0.1015(2) -0.1185(5) 0.0275(13) Uani 1 1 d . .
C3 C 0.0183(6) 0.1585(2) -0.1156(4) 0.0228(12) Uani 1 1 d . .
C4 C 0.0679(6) 0.1920(2) -0.2067(4) 0.0189(11) Uani 1 1 d . .
H4 H 0.0062 0.2302 -0.2067 0.023 Uiso 1 1 calc R U
C5 C 0.0183(6) 0.1585(2) -0.2978(4) 0.0223(12) Uani 1 1 d . .
C6 C -0.0268(7) 0.1015(2) -0.2947(4) 0.0272(13) Uani 1 1 d . .
C7 C -0.0707(9) 0.0633(3) -0.3797(5) 0.0420(17) Uani 1 1 d . .
H7A H -0.0986 0.0238 -0.3569 0.063 Uiso 1 1 calc R U
H7B H -0.1689 0.0798 -0.4138 0.063 Uiso 1 1 calc R U
H7C H 0.0268 0.0613 -0.4237 0.063 Uiso 1 1 calc R U
C8 C 0.0226(8) 0.1899(3) -0.3910(5) 0.0285(13) Uani 1 1 d . .
C9 C 0.0240(10) 0.2834(3) -0.4646(5) 0.0410(17) Uani 1 1 d . .
H9A H -0.0659 0.2703 -0.5098 0.049 Uiso 1 1 calc R U
H9B H 0.1356 0.2793 -0.4971 0.049 Uiso 1 1 calc R U
C10 C -0.0052(14) 0.3457(3) -0.4365(6) 0.068(3) Uani 1 1 d . .
H10A H -0.0033 0.3704 -0.4944 0.102 Uiso 1 1 calc R U
H10B H -0.1161 0.3493 -0.4046 0.102 Uiso 1 1 calc R U
H10C H 0.0846 0.3583 -0.3919 0.102 Uiso 1 1 calc R U
C11 C 0.0220(8) 0.1898(3) -0.0229(5) 0.0301(14) Uani 1 1 d . .
C12 C 0.0238(10) 0.2835(3) 0.0515(5) 0.0413(17) Uani 1 1 d . .
H12A H 0.1357 0.2796 0.0837 0.050 Uiso 1 1 calc R U
H12B H -0.0657 0.2703 0.0968 0.050 Uiso 1 1 calc R U
C13 C -0.0060(14) 0.3454(3) 0.0231(6) 0.067(3) Uani 1 1 d . .
H13A H -0.0040 0.3703 0.0808 0.101 Uiso 1 1 calc R U
H13B H 0.0835 0.3580 -0.0217 0.101 Uiso 1 1 calc R U
H13C H -0.1171 0.3488 -0.0087 0.101 Uiso 1 1 calc R U
C14 C 0.2611(6) 0.2045(2) -0.2067(4) 0.0182(11) Uani 1 1 d . .
C15 C 0.3680(6) 0.1562(2) -0.2066(4) 0.0225(12) Uani 1 1 d . .
H15 H 0.3197 0.1181 -0.2065 0.027 Uiso 1 1 calc R U
C16 C 0.5436(7) 0.1620(2) -0.2067(5) 0.0268(12) Uani 1 1 d . .
H16 H 0.6147 0.1284 -0.2068 0.032 Uiso 1 1 calc R U
C17 C 0.6133(7) 0.2173(2) -0.2066(5) 0.0281(13) Uani 1 1 d . .
H17 H 0.7335 0.2219 -0.2063 0.034 Uiso 1 1 calc R U
C18 C 0.5104(7) 0.2657(2) -0.2068(5) 0.0244(12) Uani 1 1 d . .
H18 H 0.5611 0.3034 -0.2070 0.029 Uiso 1 1 calc R U
C19 C 0.3330(6) 0.2612(2) -0.2068(4) 0.0184(11) Uani 1 1 d . .
C20 C 0.2275(7) 0.3142(2) -0.2068(4) 0.0197(11) Uani 1 1 d . .
H20 H 0.1075 0.3091 -0.2064 0.024 Uiso 1 1 calc R U
C21 C 0.2845(8) 0.3678(2) -0.2073(7) 0.051(2) Uani 1 1 d . .
H21 H 0.4046 0.3727 -0.2081 0.061 Uiso 1 1 calc R U
C22 C 0.1814(8) 0.4212(2) -0.2066(6) 0.0398(17) Uani 1 1 d . .
C23 C -0.1100(7) 0.4596(2) -0.2067(6) 0.0374(16) Uani 1 1 d . .
C24 C -0.0930(9) 0.4956(3) -0.1149(6) 0.050(2) Uani 1 1 d . .
H24A H -0.1766 0.5275 -0.1157 0.075 Uiso 1 1 calc R U
H24B H -0.1134 0.4706 -0.0586 0.075 Uiso 1 1 calc R U
H24C H 0.0220 0.5121 -0.1111 0.075 Uiso 1 1 calc R U
C25 C -0.0920(9) 0.4956(3) -0.2984(6) 0.0479(19) Uani 1 1 d . .
H25A H -0.1755 0.5275 -0.2978 0.072 Uiso 1 1 calc R U
H25B H 0.0230 0.5120 -0.3017 0.072 Uiso 1 1 calc R U
H25C H -0.1120 0.4706 -0.3548 0.072 Uiso 1 1 calc R U
C26 C -0.2767(9) 0.4257(3) -0.2064(8) 0.060(2) Uani 1 1 d . .
H26A H -0.3723 0.4532 -0.2064 0.090 Uiso 1 1 calc R U
H26B H -0.2827 0.4010 -0.2641 0.090 Uiso 1 1 calc R U
H26C H -0.2823 0.4011 -0.1485 0.090 Uiso 1 1 calc R U

loop_
_atom_site_aniso_label
_atom_site_aniso_U_11
_atom_site_aniso_U_22
_atom_site_aniso_U_33
_atom_site_aniso_U_23
_atom_site_aniso_U_13
_atom_site_aniso_U_12
O1 0.088(4) 0.043(3) 0.029(3) -0.011(3) -0.010(3) 0.005(3)
O2 0.044(2) 0.026(2) 0.026(2) 0.0030(19) -0.0063(18) -0.0060(18)
O3 0.087(4) 0.042(3) 0.030(3) 0.009(3) 0.009(3) 0.004(3)
O4 0.045(2) 0.025(2) 0.024(2) -0.0016(18) 0.0072(18) -0.0060(18)
O5 0.028(2) 0.019(2) 0.143(6) 0.002(3) -0.001(3) -0.0080(18)
O6 0.0195(19) 0.0145(15) 0.058(3) 0.000(2) -0.0014(17) 0.0002(15)
N1 0.028(3) 0.0126(19) 0.049(3) 0.000(2) 0.000(2) -0.0033(17)
C1 0.044(4) 0.029(3) 0.056(5) 0.014(3) 0.009(3) -0.007(3)
C2 0.019(3) 0.022(3) 0.042(4) 0.005(3) 0.002(3) 0.001(2)
C3 0.017(3) 0.021(3) 0.030(3) 0.004(3) 0.001(2) 0.000(2)
C4 0.016(3) 0.015(2) 0.026(3) 0.001(2) 0.001(2) -0.0005(18)
C5 0.018(3) 0.022(3) 0.027(3) -0.004(3) -0.002(2) -0.001(2)
C6 0.019(3) 0.022(3) 0.041(4) -0.005(3) -0.002(3) 0.002(2)
C7 0.042(4) 0.028(3) 0.057(5) -0.014(3) -0.009(3) -0.004(3)
C8 0.028(3) 0.028(3) 0.030(3) -0.004(3) -0.006(2) -0.002(3)
C9 0.058(5) 0.039(4) 0.026(4) 0.011(3) -0.012(3) -0.008(3)
C10 0.130(8) 0.034(4) 0.040(5) 0.010(4) -0.022(5) -0.007(5)
C11 0.029(3) 0.029(3) 0.032(4) 0.005(3) 0.006(3) -0.002(3)
C12 0.056(4) 0.040(4) 0.028(4) -0.010(3) 0.014(3) -0.004(3)
C13 0.127(8) 0.035(4) 0.040(5) -0.010(4) 0.021(5) -0.011(5)
C14 0.019(3) 0.019(2) 0.017(3) 0.000(2) 0.000(2) -0.001(2)
C15 0.023(3) 0.018(2) 0.027(3) -0.001(2) 0.000(2) 0.000(2)
C16 0.022(3) 0.025(3) 0.033(3) -0.001(3) -0.002(2) 0.009(2)
C17 0.015(3) 0.034(3) 0.035(3) 0.001(3) 0.000(2) 0.000(2)
C18 0.020(3) 0.023(2) 0.030(3) 0.001(3) 0.000(2) -0.005(2)
C19 0.017(3) 0.021(3) 0.017(3) 0.000(2) 0.000(2) 0.001(2)
C20 0.016(2) 0.020(2) 0.023(3) 0.001(2) -0.001(2) -0.002(2)
C21 0.018(3) 0.024(3) 0.112(7) 0.002(4) -0.002(4) -0.004(2)
C22 0.026(3) 0.018(3) 0.075(5) 0.000(3) 0.001(3) -0.003(2)
C23 0.026(3) 0.019(3) 0.068(5) -0.001(3) -0.002(3) 0.006(2)
C24 0.047(4) 0.026(3) 0.076(6) -0.004(4) 0.009(4) 0.006(3)
C25 0.047(4) 0.027(3) 0.069(5) 0.004(3) -0.008(4) 0.005(3)
C26 0.024(3) 0.030(3) 0.126(8) -0.001(4) 0.001(4) 0.008(3)

loop_
_atom_type_symbol
_atom_type_description
_atom_type_scat_dispersion_real
_atom_type_scat_dispersion_imag
_atom_type_scat_source
C C 0.0033 0.0016 'International Tables Vol C Tables 4.2.6.8 and 6.1.1.4'
H H 0.0000 0.0000 'International Tables Vol C Tables 4.2.6.8 and 6.1.1.4'
N N 0.0061 0.0033 'International Tables Vol C Tables 4.2.6.8 and 6.1.1.4'
O O 0.0106 0.0060 'International Tables Vol C Tables 4.2.6.8 and 6.1.1.4'

loop_
_geom_angle_atom_site_label_1
_geom_angle_atom_site_label_2
_geom_angle_atom_site_label_3
_geom_angle
C8 O2 C9 115.3(5)
C11 O4 C12 115.6(5)
C22 O6 C23 121.6(4)
C6 N1 C2 123.5(4)
C6 N1 H1 118.3
C2 N1 H1 118.3
C2 C1 H1A 109.5
C2 C1 H1B 109.5
H1A C1 H1B 109.5
C2 C1 H1C 109.5
H1A C1 H1C 109.5
H1B C1 H1C 109.5
C3 C2 N1 119.5(5)
C3 C2 C1 126.6(6)
N1 C2 C1 113.9(5)
C2 C3 C11 120.0(5)
C2 C3 C4 121.8(5)
C11 C3 C4 118.2(5)
C5 C4 C3 111.5(4)
C5 C4 C14 110.1(4)
C3 C4 C14 110.1(4)
C5 C4 H4 108.3
C3 C4 H4 108.3
C14 C4 H4 108.3
C6 C5 C8 120.2(5)
C6 C5 C4 121.6(5)
C8 C5 C4 118.2(5)
C5 C6 N1 119.8(5)
C5 C6 C7 126.5(6)
N1 C6 C7 113.7(5)
C6 C7 H7A 109.5
C6 C7 H7B 109.5
H7A C7 H7B 109.5
C6 C7 H7C 109.5
H7A C7 H7C 109.5
H7B C7 H7C 109.5
O1 C8 O2 122.4(6)
O1 C8 C5 126.7(6)
O2 C8 C5 110.9(5)
O2 C9 C10 107.8(6)
O2 C9 H9A 110.2
C10 C9 H9A 110.2
O2 C9 H9B 110.2
C10 C9 H9B 110.2
H9A C9 H9B 108.5
C9 C10 H10A 109.5
C9 C10 H10B 109.5
H10A C10 H10B 109.5
C9 C10 H10C 109.5
H10A C10 H10C 109.5
H10B C10 H10C 109.5
O3 C11 O4 121.8(6)
O3 C11 C3 127.0(6)
O4 C11 C3 111.2(5)
O4 C12 C13 107.5(6)
O4 C12 H12A 110.2
C13 C12 H12A 110.2
O4 C12 H12B 110.2
C13 C12 H12B 110.2
H12A C12 H12B 108.5
C12 C13 H13A 109.5
C12 C13 H13B 109.5
H13A C13 H13B 109.5
C12 C13 H13C 109.5
H13A C13 H13C 109.5
H13B C13 H13C 109.5
C15 C14 C19 119.2(4)
C15 C14 C4 116.6(4)
C19 C14 C4 124.2(4)
C14 C15 C16 121.8(5)
C14 C15 H15 119.1
C16 C15 H15 119.1
C17 C16 C15 119.0(5)
C17 C16 H16 120.5
C15 C16 H16 120.5
C16 C17 C18 120.4(5)
C16 C17 H17 119.8
C18 C17 H17 119.8
C19 C18 C17 121.9(5)
C19 C18 H18 119.0
C17 C18 H18 119.0
C18 C19 C14 117.8(4)
C18 C19 C20 120.1(4)
C14 C19 C20 122.1(4)
C21 C20 C19 125.5(5)
C21 C20 H20 117.2
C19 C20 H20 117.2
C20 C21 C22 126.3(5)
C20 C21 H21 116.8
C22 C21 H21 116.8
O5 C22 O6 123.8(5)
O5 C22 C21 122.7(6)
O6 C22 C21 113.5(5)
O6 C23 C24 110.2(6)
O6 C23 C25 110.0(6)
C24 C23 C25 113.4(5)
O6 C23 C26 101.1(4)
C24 C23 C26 110.4(6)
C25 C23 C26 111.0(6)
C23 C24 H24A 109.5
C23 C24 H24B 109.5
H24A C24 H24B 109.5
C23 C24 H24C 109.5
H24A C24 H24C 109.5
H24B C24 H24C 109.5
C23 C25 H25A 109.5
C23 C25 H25B 109.5
H25A C25 H25B 109.5
C23 C25 H25C 109.5
H25A C25 H25C 109.5
H25B C25 H25C 109.5
C23 C26 H26A 109.5
C23 C26 H26B 109.5
H26A C26 H26B 109.5
C23 C26 H26C 109.5
H26A C26 H26C 109.5
H26B C26 H26C 109.5

loop_
_geom_bond_atom_site_label_1
_geom_bond_atom_site_label_2
_geom_bond_distance
O1 C8 1.203(8)
O2 C8 1.350(7)
O2 C9 1.453(8)
O3 C11 1.203(8)
O4 C11 1.353(7)
O4 C12 1.455(8)
O5 C22 1.222(6)
O6 C22 1.319(7)
O6 C23 1.489(6)
N1 C6 1.380(8)
N1 C2 1.388(8)
N1 H1 0.8800
C1 C2 1.503(8)
C1 H1A 0.9800
C1 H1B 0.9800
C1 H1C 0.9800
C2 C3 1.351(7)
C3 C11 1.469(9)
C3 C4 1.525(8)
C4 C5 1.524(8)
C4 C14 1.545(7)
C4 H4 1.0000
C5 C6 1.353(7)
C5 C8 1.476(8)
C6 C7 1.505(8)
C7 H7A 0.9800
C7 H7B 0.9800
C7 H7C 0.9800
C9 C10 1.493(10)
C9 H9A 0.9900
C9 H9B 0.9900
C10 H10A 0.9800
C10 H10B 0.9800
C10 H10C 0.9800
C12 C13 1.487(10)
C12 H12A 0.9900
C12 H12B 0.9900
C13 H13A 0.9800
C13 H13B 0.9800
C13 H13C 0.9800
C14 C15 1.387(7)
C14 C19 1.414(7)
C15 C16 1.386(7)
C15 H15 0.9500
C16 C17 1.377(7)
C16 H16 0.9500
C17 C18 1.371(7)
C17 H17 0.9500
C18 C19 1.398(7)
C18 H18 0.9500
C19 C20 1.469(6)
C20 C21 1.305(7)
C20 H20 0.9500
C21 C22 1.464(8)
C21 H21 0.9500
C23 C24 1.520(11)
C23 C25 1.518(10)
C23 C26 1.522(9)
C24 H24A 0.9800
C24 H24B 0.9800
C24 H24C 0.9800
C25 H25A 0.9800
C25 H25B 0.9800
C25 H25C 0.9800
C26 H26A 0.9800
C26 H26B 0.9800
C26 H26C 0.9800

loop_
_geom_torsion_atom_site_label_1
_geom_torsion_atom_site_label_2
_geom_torsion_atom_site_label_3
_geom_torsion_atom_site_label_4
_geom_torsion
C6 N1 C2 C3 -9.2(7)
C6 N1 C2 C1 170.2(5)
N1 C2 C3 C11 177.2(5)
C1 C2 C3 C11 -2.1(9)
N1 C2 C3 C4 -3.5(8)
C1 C2 C3 C4 177.2(5)
C2 C3 C4 C5 14.0(7)
C11 C3 C4 C5 -166.7(5)
C2 C3 C4 C14 -108.6(6)
C11 C3 C4 C14 70.7(6)
C3 C4 C5 C6 -13.9(7)
C14 C4 C5 C6 108.7(6)
C3 C4 C5 C8 166.9(4)
C14 C4 C5 C8 -70.5(6)
C8 C5 C6 N1 -177.4(5)
C4 C5 C6 N1 3.4(8)
C8 C5 C6 C7 2.1(9)
C4 C5 C6 C7 -177.1(5)
C2 N1 C6 C5 9.3(7)
C2 N1 C6 C7 -170.3(5)
C9 O2 C8 O1 -0.2(9)
C9 O2 C8 C5 -179.9(5)
C6 C5 C8 O1 -18.0(10)
C4 C5 C8 O1 161.3(6)
C6 C5 C8 O2 161.8(5)
C4 C5 C8 O2 -19.0(7)
C8 O2 C9 C10 171.8(6)
C12 O4 C11 O3 0.2(9)
C12 O4 C11 C3 -179.8(5)
C2 C3 C11 O3 18.2(10)
C4 C3 C11 O3 -161.2(6)
C2 C3 C11 O4 -161.8(5)
C4 C3 C11 O4 18.8(7)
C11 O4 C12 C13 -171.5(6)
C5 C4 C14 C15 -61.7(6)
C3 C4 C14 C15 61.7(6)
C5 C4 C14 C19 118.2(5)
C3 C4 C14 C19 -118.4(5)
C19 C14 C15 C16 0.0(8)
C4 C14 C15 C16 179.9(5)
C14 C15 C16 C17 0.2(9)
C15 C16 C17 C18 -0.3(10)
C16 C17 C18 C19 0.2(10)
C17 C18 C19 C14 -0.1(8)
C17 C18 C19 C20 179.8(6)
C15 C14 C19 C18 0.0(7)
C4 C14 C19 C18 -180.0(5)
C15 C14 C19 C20 -180.0(5)
C4 C14 C19 C20 0.1(8)
C18 C19 C20 C21 0.3(9)
C14 C19 C20 C21 -179.7(7)
C19 C20 C21 C22 -179.6(7)
C23 O6 C22 O5 0.0(11)
C23 O6 C22 C21 -179.6(7)
C20 C21 C22 O5 179.6(9)
C20 C21 C22 O6 -0.8(12)
C22 O6 C23 C24 -63.0(8)
C22 O6 C23 C25 62.7(8)
C22 O6 C23 C26 -179.8(7)
